data_1006077
loop_
_publ_author_name
'Latroche, M'
'Rodriguez-Carvajal, J'
'Percheron-Guegan, A'
'Bouree-Vigneron, F'

_publ_section_title
;
Structural studies of La Ni4 Co D6.11 and La Ni3.55 Mn0.4 Al0.3 Co0.75
D5.57 by means of neutron powder diffraction
;
_journal_coden_ASTM JALCEU
_journal_name_full 'Journal of Alloys Compd.'
_journal_page_first 64
_journal_page_last 72
_journal_paper_doi 10.1016/0925-8388(94)01366-7
_journal_volume 218
_journal_year 1995
_chemical_formula_structural 'La (Ni4 Co) D6.12'
_chemical_formula_sum 'Co D6.12 La Ni4'
_chemical_name_systematic
;
Lanthanum nickel cobalt deuteride (1/4/1/6.1)
;
_space_group_IT_number 186
_symmetry_cell_setting hexagonal
_symmetry_Int_Tables_number 186
_symmetry_space_group_name_Hall 'P 6c -2c'
_symmetry_space_group_name_H-M 'P 63 m c'
_cell_angle_alpha 90
_cell_angle_beta 90
_cell_angle_gamma 120
_cell_formula_units_Z 2
_cell_length_a 5.390(1)
_cell_length_b 5.390(1)
_cell_length_c 8.503(1)
_cell_volume 213.9
_refine_ls_R_factor_all 0.018
_cod_original_formula_sum 'D6.12 Co La Ni4'
_cod_database_code 1006077

loop_
_symmetry_equiv_pos_as_xyz
x,y,z
-y,x-y,z
y-x,-x,z
-y,-x,z
y-x,y,z
x,x-y,z
-x,-y,1/2+z
y,y-x,1/2+z
x-y,x,1/2+z
y,x,1/2+z
x-y,-y,1/2+z
-x,y-x,1/2+z

loop_
_atom_site_label
_atom_site_type_symbol
_atom_site_symmetry_multiplicity
_atom_site_Wyckoff_symbol
_atom_site_fract_x
_atom_site_fract_y
_atom_site_fract_z
_atom_site_occupancy
_atom_site_attached_hydrogens
_atom_site_calc_flag
La1 La0 2 a 0. 0. 0.0094(9) 1. 0 d
Ni1 Ni0 2 b 0.3333 0.6667 -0.0055(14) 0.875 0 d
Co1 Co0 2 b 0.3333 0.6667 -0.0055(14) 0.125 0 d
Ni2 Ni0 2 b 0.3333 0.6667 0.4965(14) 0.875 0 d
Co2 Co0 2 b 0.3333 0.6667 0.4965(14) 0.125 0 d
Ni3 Ni0 6 c 0.4990(8) 0.5010(8) 0.25 0.75 0 d
Co3 Co0 6 c 0.4990(8) 0.5010(8) 0.25 0.25 0 d
D1 D0 2 b 0.3333 0.6667 0.8076(13) 0.32(3) 0 d
D2 D0 2 b 0.3333 0.6667 0.3076(13) 0.31(2) 0 d
D3 D0 6 c 0.1465(15) 0.293(3) 0.25 0.46(2) 0 d
D4 D0 6 c 0.1465(15) 0.293(3) 0.75 0.1633(133) 0 d
D5 D0 6 c 0.1779(19) 0.3558(38) 0.3165(18) 0.16(2) 0 d
D6 D0 6 c 0.1779(19) 0.3558(38) 0.8165(18) 0.17(2) 0 d
D7 D0 12 d 0.4683(14) 0. 0.0540(3) 0.4383(133) 0 d

loop_
_atom_type_symbol
_atom_type_oxidation_number
La0 0.000
Ni0 0.000
Co0 0.000
D0 0.000
